data_4338360
loop_
_publ_author_name
'\<Cern\'y, Radovan'
'Schouwink, Pascal'
'Sadikin, Yolanda'
'Stare, Katarina'
'Smr\<cok, L'ubom\'ir'
'Richter, Bo'
'Jensen, Torben R.'

_publ_section_title
;
 Trimetallic borohydride Li3MZn5(BH4)15 (M = Mg, Mn) containing two weakly
 interconnected frameworks.
;
_journal_issue 17
_journal_name_full 'Inorganic chemistry'
_journal_page_first 9941
_journal_page_last 9947
_journal_paper_doi 10.1021/ic401139k
_journal_volume 52
_journal_year 2013
_chemical_formula_structural 'Li3 Mg Zn5 (BH4)15'
_chemical_formula_sum 'B15 H60 Li3 Mg Zn5'
_chemical_formula_weight 595.05
_space_group_IT_number 193
_symmetry_space_group_name_Hall '-P 6c 2'
_symmetry_space_group_name_H-M 'P 63/m c m'
_cell_angle_alpha 90
_cell_angle_beta 90
_cell_angle_gamma 120
_cell_formula_units_Z 2
_cell_length_a 15.3709(29)
_cell_length_b 15.3709(29)
_cell_length_c 8.5861(18)
_cell_measurement_temperature 295
_cell_volume 1756.8(6)
_diffrn_ambient_temperature 295
_diffrn_radiation_wavelength 0.697764
_pd_proc_2theta_range_inc 0.0327
_pd_proc_2theta_range_max 32.75
_pd_proc_2theta_range_min 1.2
_pd_proc_wavelength 0.697764
_cod_data_source_file ic401139k_si_006.cif
_cod_data_source_block b_Mg_10_2_4
_cod_original_cell_volume 1756.81(75)
_cod_original_sg_symbol_H-M P_63/m_c_m
_cod_original_formula_sum 'B15 H60 Li3 Mg1 Zn5'
_cod_database_code 4338360

loop_
_symmetry_equiv_pos_as_xyz
'-x, -x+y, -z+1/2'
'-x, -x+y, z'
'-x, -y, -z'
'-x, -y, z+1/2'
'-x+y, -x, -z+1/2'
'-x+y, -x, z'
'-x+y, y, -z'
'-x+y, y, z+1/2'
'-y, -x, -z'
'-y, -x, z+1/2'
'-y, x-y, -z+1/2'
'-y, x-y, z'
'y, -x+y, -z'
'y, -x+y, z+1/2'
'y, x, -z+1/2'
'y, x, z'
'x-y, -y, -z+1/2'
'x-y, -y, z'
'x-y, x, -z'
'x-y, x, z+1/2'
'x, y, -z+1/2'
'x, y, z'
'x, x-y, -z'
'x, x-y, z+1/2'

loop_
_atom_site_label
_atom_site_type_symbol
_atom_site_symmetry_multiplicity
_atom_site_fract_x
_atom_site_fract_y
_atom_site_fract_z
_atom_site_occupancy
_atom_site_B_iso_or_equiv
Zn1 Zn 0 0.3333333 0.6666667 0.25 1 4.00(40)
Zn2 Zn 0 0.28316(46) 0 0.25 1 4.00(40)
Li1 Li 0 0.5976(12) 0 0.25 0.66(2) 4.0(16)
Mg1 Mg 0 0.5976(12) 0 0.25 0.34(2) 4.0(16)
Li2 Li 0 0 0 0 1.000(75) 4.0(16)
B1 B 0 0.1312628 0. 0.25 1 4.0(11)
H11 H 0 0.08906432 0. 0.3577722 1 4.0(11)
H12 H 0 0.1390514 -0.0693135 0.25 1 4.0(11)
B2 B 0 0.3377154 0. 0.003913403 1 4.0(11)
H21 H 0 0.3015455 0. -0.1106683 1 4.0(11)
H22 H 0 0.4101165 0. -0.01894077 1 4.0(11)
H23 H 0 0.284943 -0.0693135 0.07263135 1 4.0(11)
B3 B 0 0.5286014 0.3462129 0.25 1 4.0(11)
H31 H 0 0.44666 0.28603 0.25 1 4.0(11)
H32 H 0 0.5349995 0.422721 0.25 1 4.0(11)
H33 H 0 0.5663734 0.3380503 0.1425398 1 4.0(11)

loop_
_audit_conform_dict_name
_audit_conform_dict_location
cif_core.dic ftp://ftp.iucr.org/pub/cif_core.dic
cif_pd.dic ftp://ftp.iucr.org/pub/cif_pd.dic
